data_7027491
loop_
_publ_author_name
'Long, La-Sheng'
'Yang, Shi-Ping'
'Tong, Ye-Xiang'
'Mao, Zong-Wan'
'Chen, Xiao-Ming'
'Ji, Liang-Nian'

_publ_section_title
;
 Synthesis, crystal structures and properties of copper(II) complexes of
 Schiff base derivatives containing imidazole and \b-alanine groups
;
_journal_issue 12
_journal_name_full 'Journal of the Chemical Society, Dalton Transactions'
_journal_page_first 1999
_journal_paper_doi 10.1039/a903154e
_journal_year 1999
_chemical_formula_sum 'C13 H17 Cl Cu N4 O6'
_chemical_formula_weight 424.30
_chemical_name_systematic
; 
 ? 
;
_space_group_IT_number 14
_symmetry_cell_setting monoclinic
_symmetry_space_group_name_Hall '-P 2yn'
_symmetry_space_group_name_H-M 'P 1 21/n 1'
_atom_sites_solution_hydrogens geom
_atom_sites_solution_primary direct
_atom_sites_solution_secondary difmap
_audit_creation_method SHELXL-97
_cell_angle_alpha 90.00
_cell_angle_beta 102.09
_cell_angle_gamma 90.00
_cell_formula_units_Z 4
_cell_length_a 10.314(12)
_cell_length_b 8.167(4)
_cell_length_c 19.468(16)
_cell_measurement_reflns_used 25
_cell_measurement_temperature 293(2)
_cell_measurement_theta_max 15
_cell_measurement_theta_min 7.5
_cell_volume 1604(2)
_computing_cell_refinement 'SHELXTL-Plus (Sheldrick, 1990)'
_computing_data_collection 'SHELXTL-Plus (Sheldrick, 1990)'
_computing_data_reduction 'SHELXL-Plus (Sheldrick, 1990)'
_computing_molecular_graphics 'Ortep3 for windows (Farrugia, 1998)'
_computing_publication_material 'SHELXL-97 (Sheldrick, 1997)'
_computing_structure_refinement 'SHELXL-97 (Sheldrick, 1997)'
_computing_structure_solution 'SHELXS-97 (Sheldrick, 1990)'
_diffrn_ambient_temperature 293(2)
_diffrn_measured_fraction_theta_full 0.930
_diffrn_measured_fraction_theta_max 0.930
_diffrn_measurement_device_type 'Siemens R3m'
_diffrn_measurement_method '\w scan'
_diffrn_radiation_monochromator graphite
_diffrn_radiation_source 'fine-focus sealed tube'
_diffrn_radiation_type MoK\a
_diffrn_radiation_wavelength 0.71073
_diffrn_reflns_av_R_equivalents 0.0377
_diffrn_reflns_av_sigmaI/netI 0.0650
_diffrn_reflns_limit_h_max 12
_diffrn_reflns_limit_h_min 0
_diffrn_reflns_limit_k_max 10
_diffrn_reflns_limit_k_min 0
_diffrn_reflns_limit_l_max 23
_diffrn_reflns_limit_l_min -24
_diffrn_reflns_number 3331
_diffrn_reflns_theta_full 26.01
_diffrn_reflns_theta_max 26.01
_diffrn_reflns_theta_min 2.08
_diffrn_standards_decay_% 1.0
_diffrn_standards_interval_count 120
_diffrn_standards_number 2
_exptl_absorpt_coefficient_mu 1.569
_exptl_absorpt_correction_T_max 0.847
_exptl_absorpt_correction_T_min 0.745
_exptl_absorpt_correction_type empirical
_exptl_crystal_colour 'deep blue'
_exptl_crystal_density_diffrn 1.758
_exptl_crystal_density_meas ?
_exptl_crystal_density_method 'not measured'
_exptl_crystal_description block
_exptl_crystal_F_000 868
_exptl_crystal_size_max 0.5
_exptl_crystal_size_mid 0.43
_exptl_crystal_size_min 0.38
_refine_diff_density_max 0.677
_refine_diff_density_min -0.525
_refine_diff_density_rms 0.093
_refine_ls_extinction_method none
_refine_ls_goodness_of_fit_ref 1.028
_refine_ls_hydrogen_treatment mixed
_refine_ls_matrix_type full
_refine_ls_number_parameters 226
_refine_ls_number_reflns 3148
_refine_ls_number_restraints 0
_refine_ls_restrained_S_all 1.028
_refine_ls_R_factor_all 0.0982
_refine_ls_R_factor_gt 0.0566
_refine_ls_shift/su_max 0.000
_refine_ls_shift/su_mean 0.000
_refine_ls_structure_factor_coef Fsqd
_refine_ls_weighting_details 'w=1/[\s^2^(Fo^2^)+(0.0714P)^2^+1.3002P] where P=(Fo^2^+2Fc^2^)/3'
_refine_ls_weighting_scheme calc
_refine_ls_wR_factor_gt 0.1311
_refine_ls_wR_factor_ref 0.1508
_reflns_number_gt 2065
_reflns_number_total 3148
_reflns_threshold_expression >2sigma(I)
_cod_data_source_file 903154esup1.cif
_cod_data_source_block complex_3
_cod_depositor_comments
;
The following automatic conversions were performed:

'_exptl_crystal_density_meas' value 'not measured' was changed to '?'
- the value is perceived as not measured.

Automatic conversion script
Id: cif_fix_values 3008 2015-01-20 13:52:24Z robertas 

The following automatic conversions were performed:

'_refine_ls_weighting_scheme' value 'calc
w=1/[\s^2^(Fo^2^)+(0.0714P)^2^+1.3002P] where P=(Fo^2^+2Fc^2^)/3' was
changed to 'calc'. New tag '_refine_ls_weighting_details' was
created. The value of the new tag was set to
'w=1/[\s^2^(Fo^2^)+(0.0714P)^2^+1.3002P] where P=(Fo^2^+2Fc^2^)/3'.

Automatic conversion script
Id: cif_fix_values 3143 2015-03-26 13:38:13Z robertas 
;
_cod_original_sg_symbol_H-M P21/n
_cod_database_code 7027491

loop_
_symmetry_equiv_pos_as_xyz
'x, y, z'
'-x+1/2, y+1/2, -z+1/2'
'-x, -y, -z'
'x-1/2, -y-1/2, z-1/2'

loop_
_atom_site_label
_atom_site_type_symbol
_atom_site_fract_x
_atom_site_fract_y
_atom_site_fract_z
_atom_site_U_iso_or_equiv
_atom_site_adp_type
_atom_site_occupancy
_atom_site_calc_flag
_atom_site_refinement_flags
Cu1 Cu 0.66870(6) 0.20198(9) 0.63746(3) 0.0371(2) Uani 1 d .
N1 N 0.6163(4) 0.2775(5) 0.5405(2) 0.0304(10) Uani 1 d .
N2 N 0.5424(4) 0.3767(6) 0.4363(2) 0.0371(11) Uani 1 d .
H2A H 0.4862 0.4042 0.3961 0.080 Uiso 1 d R
N3 N 0.8361(4) 0.3198(6) 0.6340(2) 0.0380(11) Uani 1 d .
H3 H 0.8082 0.4190 0.6620 0.050 Uiso 1 d R
N4 N 0.4888(4) 0.1310(6) 0.6490(2) 0.0349(10) Uani 1 d .
O1 O 0.7395(3) 0.0838(5) 0.72200(18) 0.0445(10) Uani 1 d .
O2 O 0.8857(4) 0.0020(5) 0.81456(17) 0.0395(9) Uani 1 d .
C1 C 0.5095(5) 0.3016(7) 0.4897(3) 0.0386(13) Uani 1 d .
H1A H 0.4211 0.2690 0.4920 0.080 Uiso 1 d R
C2 C 0.6757(5) 0.4068(7) 0.4512(2) 0.0344(12) Uani 1 d .
C3 C 0.7462(7) 0.4909(9) 0.4020(3) 0.0597(19) Uani 1 d .
H3A H 0.8388 0.4988 0.4230 0.080 Uiso 1 d R
H3B H 0.7350 0.4290 0.3592 0.080 Uiso 1 d R
H3C H 0.7102 0.5987 0.3918 0.080 Uiso 1 d R
C4 C 0.7204(5) 0.3431(6) 0.5155(3) 0.0324(12) Uani 1 d .
C5 C 0.8549(5) 0.3343(7) 0.5622(3) 0.0355(13) Uani 1 d .
H5A H 0.9024 0.2405 0.5508 0.080 Uiso 1 d R
H5B H 0.9048 0.4310 0.5569 0.080 Uiso 1 d R
C6 C 0.9550(5) 0.2713(7) 0.6841(3) 0.0424(14) Uani 1 d .
H6A H 1.0217 0.3541 0.6858 0.080 Uiso 1 d R
H6B H 0.9877 0.1722 0.6674 0.080 Uiso 1 d R
C7 C 0.9340(6) 0.2416(7) 0.7568(3) 0.0430(15) Uani 1 d .
H7A H 0.8939 0.3379 0.7716 0.080 Uiso 1 d R
H7B H 1.0188 0.2279 0.7879 0.080 Uiso 1 d R
C8 C 0.8494(5) 0.0982(7) 0.7649(2) 0.0312(12) Uani 1 d .
C9 C 0.4584(6) 0.1705(8) 0.7100(3) 0.0441(14) Uani 1 d .
H9A H 0.5209 0.2332 0.7432 0.080 Uiso 1 d R
C10 C 0.3407(6) 0.1245(9) 0.7258(4) 0.0541(17) Uani 1 d .
H10A H 0.3199 0.1540 0.7700 0.080 Uiso 1 d R
C11 C 0.2538(6) 0.0357(9) 0.6783(4) 0.064(2) Uani 1 d .
H11A H 0.1710 0.0010 0.6887 0.080 Uiso 1 d R
C12 C 0.2828(6) -0.0029(8) 0.6159(4) 0.0559(17) Uani 1 d .
H12A H 0.2214 -0.0640 0.5815 0.080 Uiso 1 d R
C13 C 0.4018(6) 0.0468(8) 0.6033(3) 0.0457(15) Uani 1 d .
H13A H 0.4243 0.0179 0.5595 0.080 Uiso 1 d R
Cl1 Cl 0.86310(16) -0.1803(2) 0.58548(8) 0.0503(4) Uani 1 d .
O3 O 0.9657(6) -0.1263(10) 0.6362(4) 0.133(3) Uani 1 d .
O4 O 0.8939(11) -0.2442(10) 0.5274(4) 0.157(4) Uani 1 d .
O5 O 0.7711(6) -0.0503(7) 0.5676(3) 0.0897(18) Uani 1 d .
O6 O 0.7962(7) -0.3038(7) 0.6162(4) 0.110(2) Uani 1 d .

loop_
_atom_site_aniso_label
_atom_site_aniso_U_11
_atom_site_aniso_U_22
_atom_site_aniso_U_33
_atom_site_aniso_U_23
_atom_site_aniso_U_13
_atom_site_aniso_U_12
Cu1 0.0239(3) 0.0555(5) 0.0282(3) 0.0110(3) -0.0031(2) -0.0043(3)
N1 0.030(2) 0.035(3) 0.024(2) 0.0011(18) -0.0007(17) 0.0010(19)
N2 0.041(3) 0.042(3) 0.022(2) -0.001(2) -0.0068(18) 0.006(2)
N3 0.030(2) 0.056(3) 0.026(2) 0.007(2) -0.0020(18) -0.003(2)
N4 0.025(2) 0.042(3) 0.034(2) 0.010(2) -0.0039(18) 0.000(2)
O1 0.034(2) 0.062(3) 0.0319(19) 0.0152(19) -0.0067(16) -0.013(2)
O2 0.042(2) 0.043(2) 0.0265(18) 0.0075(17) -0.0067(16) -0.0015(18)
C1 0.034(3) 0.049(4) 0.027(3) -0.005(3) -0.005(2) 0.002(3)
C2 0.045(3) 0.034(3) 0.024(3) 0.000(2) 0.005(2) 0.004(3)
C3 0.072(5) 0.075(5) 0.032(3) 0.016(3) 0.011(3) 0.003(4)
C4 0.034(3) 0.033(3) 0.027(3) -0.003(2) 0.000(2) 0.005(2)
C5 0.031(3) 0.043(3) 0.032(3) 0.008(2) 0.005(2) 0.002(2)
C6 0.031(3) 0.049(4) 0.039(3) 0.009(3) -0.009(2) -0.008(3)
C7 0.041(3) 0.047(4) 0.031(3) 0.006(2) -0.014(2) -0.006(3)
C8 0.031(3) 0.039(3) 0.020(2) -0.004(2) -0.002(2) -0.001(2)
C9 0.045(3) 0.051(4) 0.036(3) 0.004(3) 0.005(3) 0.002(3)
C10 0.052(4) 0.057(4) 0.060(4) 0.011(4) 0.028(3) 0.004(3)
C11 0.033(3) 0.053(4) 0.108(6) 0.026(4) 0.019(4) 0.002(3)
C12 0.036(3) 0.048(4) 0.077(5) 0.002(4) -0.002(3) -0.006(3)
C13 0.040(3) 0.049(4) 0.044(3) -0.006(3) -0.003(3) 0.001(3)
Cl1 0.0552(9) 0.0445(9) 0.0468(8) -0.0047(7) 0.0005(7) -0.0074(8)
O3 0.084(4) 0.128(6) 0.155(6) -0.010(5) -0.051(4) -0.027(4)
O4 0.268(12) 0.133(7) 0.091(5) -0.004(4) 0.085(6) 0.051(7)
O5 0.104(4) 0.065(4) 0.087(4) 0.002(3) -0.011(3) 0.025(3)
O6 0.123(5) 0.069(4) 0.143(6) 0.030(4) 0.040(4) -0.022(4)

loop_
_atom_type_symbol
_atom_type_description
_atom_type_scat_dispersion_real
_atom_type_scat_dispersion_imag
_atom_type_scat_source
C C 0.0033 0.0016 'International Tables Vol C Tables 4.2.6.8 and 6.1.1.4'
H H 0.0000 0.0000 'International Tables Vol C Tables 4.2.6.8 and 6.1.1.4'
N N 0.0061 0.0033 'International Tables Vol C Tables 4.2.6.8 and 6.1.1.4'
O O 0.0106 0.0060 'International Tables Vol C Tables 4.2.6.8 and 6.1.1.4'
Cl Cl 0.1484 0.1585 'International Tables Vol C Tables 4.2.6.8 and 6.1.1.4'
Cu Cu 0.3201 1.2651 'International Tables Vol C Tables 4.2.6.8 and 6.1.1.4'

loop_
_geom_angle_atom_site_label_1
_geom_angle_atom_site_label_2
_geom_angle_atom_site_label_3
_geom_angle
_geom_angle_site_symmetry_1
_geom_angle_site_symmetry_3
O1 Cu1 N1 165.63(18) . .
O1 Cu1 N3 95.48(16) . .
N1 Cu1 N3 83.17(17) . .
O1 Cu1 N4 87.32(16) . .
N1 Cu1 N4 97.14(17) . .
N3 Cu1 N4 167.3(2) . .
O1 Cu1 O2 103.15(15) . 2_656
N1 Cu1 O2 90.71(15) . 2_656
N3 Cu1 O2 79.57(17) . 2_656
N4 Cu1 O2 87.70(16) . 2_656
O1 Cu1 O5 86.08(18) . .
N1 Cu1 O5 79.55(17) . .
N3 Cu1 O5 85.5(2) . .
N4 Cu1 O5 107.12(19) . .
O2 Cu1 O5 163.05(15) 2_656 .
C1 N1 C4 105.3(4) . .
C1 N1 Cu1 141.6(4) . .
C4 N1 Cu1 112.7(3) . .
C1 N2 C2 109.4(4) . .
C1 N2 O2 130.3(4) . 4_565
C2 N2 O2 120.0(3) . 4_565
C6 N3 C5 113.8(4) . .
C6 N3 Cu1 117.5(3) . .
C5 N3 Cu1 111.2(3) . .
C13 N4 C9 118.3(5) . .
C13 N4 Cu1 126.4(4) . .
C9 N4 Cu1 115.3(4) . .
C8 O1 Cu1 130.4(4) . .
N2 C1 N1 110.3(5) . .
C4 C2 N2 105.1(5) . .
C4 C2 C3 131.3(5) . .
N2 C2 C3 123.6(5) . .
C2 C4 N1 109.8(4) . .
C2 C4 C5 132.8(5) . .
N1 C4 C5 117.4(4) . .
N3 C5 C4 107.2(4) . .
N3 C6 C7 114.2(5) . .
C8 C7 C6 115.6(5) . .
O2 C8 O1 122.5(5) . .
O2 C8 C7 119.6(4) . .
O1 C8 C7 117.8(5) . .
N4 C9 C10 121.4(6) . .
C11 C10 C9 119.0(6) . .
C12 C11 C10 120.0(6) . .
C11 C12 C13 118.0(6) . .
N4 C13 C12 123.2(6) . .
O4 Cl1 O3 116.9(6) . .
O4 Cl1 O5 110.4(5) . .
O3 Cl1 O5 108.3(4) . .
O4 Cl1 O6 107.4(5) . .
O3 Cl1 O6 107.3(5) . .
O5 Cl1 O6 106.0(4) . .
Cl1 O5 Cu1 137.2(3) . .

loop_
_geom_bond_atom_site_label_1
_geom_bond_atom_site_label_2
_geom_bond_distance
_geom_bond_site_symmetry_2
Cu1 O1 1.916(4) .
Cu1 N1 1.952(4) .
Cu1 N3 1.991(5) .
Cu1 N4 2.001(5) .
Cu1 O2 2.722(4) 2_656
Cu1 O5 2.795(6) .
N1 C1 1.332(6) .
N1 C4 1.377(7) .
N2 C1 1.311(7) .
N2 C2 1.366(7) .
N2 O2 2.758(6) 4_565
N3 C6 1.453(6) .
N3 C5 1.455(6) .
N4 C13 1.316(7) .
N4 C9 1.331(7) .
O1 C8 1.265(6) .
O2 C8 1.241(6) .
C2 C4 1.345(7) .
C2 C3 1.486(8) .
C4 C5 1.492(7) .
C6 C7 1.496(8) .
C7 C8 1.488(8) .
C9 C10 1.366(8) .
C10 C11 1.356(9) .
C11 C12 1.348(10) .
C12 C13 1.363(8) .
Cl1 O4 1.343(7) .
Cl1 O3 1.361(6) .
Cl1 O5 1.418(5) .
Cl1 O6 1.423(6) .
